data_4001923
loop_
_publ_author_name
'Forbes, Scott'
'Yuan, Fang'
'Saparov, Bayrammurad'
'Sefat, Athena S.'
'Kosuda, Kosuke'
'Kolodiazhnyi, Taras'
'Mozharivskyj, Yurij'

_publ_section_title
;
 Synthesis, Crystal Structure, and Electronic Properties of the
 CaRE3SbO4and Ca2RE8Sb3O10phases (RE = Rare-Earth Metal)
;
_journal_issue 7
_journal_name_full 'Chemistry of Materials'
_journal_page_first 2289
_journal_paper_doi 10.1021/cm500157y
_journal_volume 26
_journal_year 2014
_chemical_formula_sum 'Ca2.24 Nd7.76 O10 Sb2.97'
_chemical_formula_weight 1730.59
_chemical_name_systematic
; 
 ? 
;
_space_group_IT_number 12
_symmetry_cell_setting monoclinic
_symmetry_space_group_name_Hall '-C 2y'
_symmetry_space_group_name_H-M 'C 1 2/m 1'
_atom_sites_solution_hydrogens none
_atom_sites_solution_primary direct
_atom_sites_solution_secondary difmap
_audit_creation_method SHELXL-97
_cell_angle_alpha 90.00
_cell_angle_beta 93.47(3)
_cell_angle_gamma 90.00
_cell_formula_units_Z 2
_cell_length_a 13.605(3)
_cell_length_b 3.8884(8)
_cell_length_c 17.594(4)
_cell_measurement_reflns_used 18831
_cell_measurement_temperature 293(2)
_cell_measurement_theta_max 34.73
_cell_measurement_theta_min 3.00
_cell_volume 929.0(4)
_computing_cell_refinement X-Area
_computing_data_collection X-Area
_computing_data_reduction X-Red32
_computing_publication_material 'SHELXL-97 (Sheldrick, 1997)'
_computing_structure_refinement 'SHELXL-97 (Sheldrick, 1997)'
_computing_structure_solution 'SHELXS-97 (Sheldrick, 1990)'
_diffrn_ambient_temperature 293(2)
_diffrn_measured_fraction_theta_full 0.991
_diffrn_measured_fraction_theta_max 0.991
_diffrn_radiation_monochromator graphite
_diffrn_radiation_source 'fine-focus sealed tube'
_diffrn_radiation_type MoK\a
_diffrn_radiation_wavelength 0.71073
_diffrn_reflns_av_R_equivalents 0.0614
_diffrn_reflns_av_sigmaI/netI 0.0336
_diffrn_reflns_limit_h_max 21
_diffrn_reflns_limit_h_min -21
_diffrn_reflns_limit_k_max 6
_diffrn_reflns_limit_k_min -6
_diffrn_reflns_limit_l_max 25
_diffrn_reflns_limit_l_min -28
_diffrn_reflns_number 18831
_diffrn_reflns_theta_full 34.69
_diffrn_reflns_theta_max 34.69
_diffrn_reflns_theta_min 3.00
_exptl_absorpt_coefficient_mu 26.145
_exptl_absorpt_correction_T_max 0.2547
_exptl_absorpt_correction_T_min 0.1180
_exptl_absorpt_correction_type numerical
_exptl_absorpt_process_details X-Red
_exptl_crystal_colour Black
_exptl_crystal_density_diffrn 6.186
_exptl_crystal_density_method 'not measured'
_exptl_crystal_description Block
_exptl_crystal_F_000 1483.6
_exptl_crystal_size_max 0.0970
_exptl_crystal_size_mid 0.0888
_exptl_crystal_size_min 0.0836
_refine_diff_density_max 2.601
_refine_diff_density_min -2.338
_refine_diff_density_rms 0.366
_refine_ls_extinction_coef 0.00047(2)
_refine_ls_extinction_expression Fc^*^=kFc[1+0.001xFc^2^\l^3^/sin(2\q)]^-1/4^
_refine_ls_extinction_method SHELXL
_refine_ls_goodness_of_fit_ref 1.064
_refine_ls_hydrogen_treatment none
_refine_ls_matrix_type full
_refine_ls_number_parameters 91
_refine_ls_number_reflns 2217
_refine_ls_number_restraints 0
_refine_ls_restrained_S_all 1.064
_refine_ls_R_factor_all 0.0540
_refine_ls_R_factor_gt 0.0367
_refine_ls_shift/su_max 0.001
_refine_ls_shift/su_mean 0.000
_refine_ls_structure_factor_coef Fsqd
_refine_ls_weighting_details 'calc w=1/[\s^2^(Fo^2^)+(0.0165P)^2^+14.7425P] where P=(Fo^2^+2Fc^2^)/3'
_refine_ls_weighting_scheme calc
_refine_ls_wR_factor_gt 0.0556
_refine_ls_wR_factor_ref 0.0590
_reflns_number_gt 1808
_reflns_number_total 2217
_reflns_threshold_expression >2sigma(I)
_cod_data_source_file cm500157y_si_003.cif
_cod_data_source_block c2m
_cod_depositor_comments
;
The following automatic conversions were performed:

'_symmetry_cell_setting' value 'Monoclinic' changed to 'monoclinic'
according to
/usr/data/users/saulius/automatic-downloads/rss-feeds/ACS/lib/dictionaries/cif_core.dic
dictionary named 'cif_core.dic' version 2.4.2 from
2011-04-26.

'_exptl_absorpt_correction_type' value 'Numerical'
changed to 'numerical' according to
/usr/data/users/saulius/automatic-downloads/rss-feeds/ACS/lib/dictionaries/cif_core.dic
dictionary named 'cif_core.dic' version 2.4.2 from 2011-04-26.

Automatic conversion script
Id: cif_fix_values 2281 2013-09-26 08:29:07Z andrius 

 Adding full bibliography for
 ./tmp-cod-update-bibliographies-15567/cifs/4001923.cif.
;
_cod_original_cell_volume 929.1(3)
_cod_original_sg_symbol_H-M C2/m
_cod_database_code 4001923

loop_
_symmetry_equiv_pos_as_xyz
'x, y, z'
'-x, y, -z'
'x+1/2, y+1/2, z'
'-x+1/2, y+1/2, -z'
'-x, -y, -z'
'x, -y, z'
'-x+1/2, -y+1/2, -z'
'x+1/2, -y+1/2, z'

loop_
_atom_site_label
_atom_site_type_symbol
_atom_site_fract_x
_atom_site_fract_y
_atom_site_fract_z
_atom_site_U_iso_or_equiv
_atom_site_adp_type
_atom_site_occupancy
_atom_site_symmetry_multiplicity
_atom_site_calc_flag
_atom_site_refinement_flags
Ca1 Ca 0.8134(7) 0.0000 0.0776(5) 0.0109(2) Uani 0.341(5) 2 d SP
Nd1 Nd 0.82729(7) 0.0000 0.06416(6) 0.0109(2) Uani 0.659(5) 2 d SP
Ca2 Ca 0.1212(6) 0.0000 0.1527(5) 0.0114(2) Uani 0.289(5) 2 d SP
Nd2 Nd 0.09385(6) 0.0000 0.13615(5) 0.0114(2) Uani 0.711(5) 2 d SP
Ca3 Ca 0.4188(7) 0.0000 0.2358(6) 0.01173(19) Uani 0.261(5) 2 d SP
Nd3 Nd 0.43762(5) 0.0000 0.25072(5) 0.01173(19) Uani 0.739(5) 2 d SP
Ca4 Ca 0.2713(12) 0.0000 0.6931(10) 0.01095(15) Uani 0.146(5) 2 d SP
Nd4 Nd 0.29404(5) 0.0000 0.68108(3) 0.01095(15) Uani 0.854(5) 2 d SP
Ca5 Ca 0.3624(16) 0.0000 0.493(2) 0.01220(16) Uani 0.080(6) 2 d SP
Nd5 Nd 0.35244(3) 0.0000 0.46445(4) 0.01220(16) Uani 0.920(6) 2 d SP
Sb1 Sb 0.0000 0.5000 0.0000 0.0200(2) Uani 1 4 d S
Sb2 Sb 0.03118(5) 0.0411(11) 0.38847(4) 0.0217(7) Uani 0.491(3) 1 d P
O1 O 0.2366(4) 0.0000 0.0700(3) 0.0148(10) Uani 1 2 d S
O2 O 0.6064(4) 0.0000 0.2061(3) 0.0167(10) Uani 1 2 d S
O3 O 0.0778(4) 0.0000 0.8212(3) 0.0185(11) Uani 1 2 d S
O4 O 0.2955(5) 0.0000 0.3146(5) 0.0278(14) Uani 1 2 d S
O5 O 0.2334(3) 0.0000 0.5563(3) 0.0114(9) Uani 1 2 d S

loop_
_atom_site_aniso_label
_atom_site_aniso_U_11
_atom_site_aniso_U_22
_atom_site_aniso_U_33
_atom_site_aniso_U_23
_atom_site_aniso_U_13
_atom_site_aniso_U_12
Ca1 0.0120(4) 0.0095(2) 0.0110(5) 0.000 -0.0011(2) 0.000
Nd1 0.0120(4) 0.0095(2) 0.0110(5) 0.000 -0.0011(2) 0.000
Ca2 0.0128(4) 0.0086(2) 0.0131(3) 0.000 0.0034(2) 0.000
Nd2 0.0128(4) 0.0086(2) 0.0131(3) 0.000 0.0034(2) 0.000
Ca3 0.0112(4) 0.0087(2) 0.0157(4) 0.000 0.0045(2) 0.000
Nd3 0.0112(4) 0.0087(2) 0.0157(4) 0.000 0.0045(2) 0.000
Ca4 0.0136(3) 0.00739(19) 0.0114(3) 0.000 -0.00264(15) 0.000
Nd4 0.0136(3) 0.00739(19) 0.0114(3) 0.000 -0.00264(15) 0.000
Ca5 0.0092(2) 0.00848(18) 0.0193(3) 0.000 0.00416(16) 0.000
Nd5 0.0092(2) 0.00848(18) 0.0193(3) 0.000 0.00416(16) 0.000
Sb1 0.0146(3) 0.0294(4) 0.0160(4) 0.000 0.0011(2) 0.000
Sb2 0.0120(3) 0.037(2) 0.0163(3) -0.0103(6) 0.00271(19) -0.0048(4)
O1 0.014(2) 0.012(2) 0.019(3) 0.000 0.0039(17) 0.000
O2 0.019(2) 0.017(3) 0.014(2) 0.000 -0.0033(18) 0.000
O3 0.023(3) 0.011(2) 0.020(3) 0.000 -0.005(2) 0.000
O4 0.022(3) 0.017(3) 0.046(4) 0.000 0.012(3) 0.000
O5 0.011(2) 0.013(2) 0.010(2) 0.000 -0.0004(15) 0.000

loop_
_atom_type_symbol
_atom_type_description
_atom_type_scat_dispersion_real
_atom_type_scat_dispersion_imag
_atom_type_scat_source
O O 0.0106 0.0060 'International Tables Vol C Tables 4.2.6.8 and 6.1.1.4'
Ca Ca 0.2262 0.3064 'International Tables Vol C Tables 4.2.6.8 and 6.1.1.4'
Sb Sb -0.5866 1.5461 'International Tables Vol C Tables 4.2.6.8 and 6.1.1.4'
Nd Nd -0.1943 3.0179 'International Tables Vol C Tables 4.2.6.8 and 6.1.1.4'

loop_
_geom_angle_atom_site_label_1
_geom_angle_atom_site_label_2
_geom_angle_atom_site_label_3
_geom_angle
_geom_angle_site_symmetry_1
_geom_angle_site_symmetry_3
O1 Ca1 O1 123.5(5) 3_545 3
O1 Ca1 O3 109.6(3) 3_545 5_656
O1 Ca1 O3 109.6(3) 3 5_656
O1 Ca1 O1 81.3(3) 3_545 5_655
O1 Ca1 O1 81.3(3) 3 5_655
O3 Ca1 O1 153.7(4) 5_656 5_655
O1 Ca1 Sb1 144.0(3) 3_545 1_655
O1 Ca1 Sb1 80.84(17) 3 1_655
O3 Ca1 Sb1 81.5(3) 5_656 1_655
O1 Ca1 Sb1 76.6(2) 5_655 1_655
O1 Ca1 Sb1 80.84(17) 3_545 1_645
O1 Ca1 Sb1 144.0(3) 3 1_645
O3 Ca1 Sb1 81.5(3) 5_656 1_645
O1 Ca1 Sb1 76.6(2) 5_655 1_645
Sb1 Ca1 Sb1 66.70(15) 1_655 1_645
O1 Ca1 Ca2 35.8(2) 3_545 3_545
O1 Ca1 Ca2 98.5(3) 3 3_545
O3 Ca1 Ca2 99.7(3) 5_656 3_545
O1 Ca1 Ca2 102.3(3) 5_655 3_545
Sb1 Ca1 Ca2 178.8(4) 1_655 3_545
Sb1 Ca1 Ca2 113.70(7) 1_645 3_545
O1 Ca1 Ca2 98.5(3) 3_545 3
O1 Ca1 Ca2 35.8(2) 3 3
O3 Ca1 Ca2 99.7(3) 5_656 3
O1 Ca1 Ca2 102.3(3) 5_655 3
Sb1 Ca1 Ca2 113.70(7) 1_655 3
Sb1 Ca1 Ca2 178.8(4) 1_645 3
Ca2 Ca1 Ca2 65.9(2) 3_545 3
O1 Ca1 Nd1 41.9(2) 3_545 7_645
O1 Ca1 Nd1 101.7(3) 3 7_645
O3 Ca1 Nd1 147.41(8) 5_656 7_645
O1 Ca1 Nd1 39.57(12) 5_655 7_645
Sb1 Ca1 Nd1 113.1(2) 1_655 7_645
Sb1 Ca1 Nd1 78.51(13) 1_645 7_645
Ca2 Ca1 Nd1 66.1(2) 3_545 7_645
Ca2 Ca1 Nd1 100.3(3) 3 7_645
O1 Ca1 Nd1 101.7(3) 3_545 7_655
O1 Ca1 Nd1 41.9(2) 3 7_655
O3 Ca1 Nd1 147.41(8) 5_656 7_655
O1 Ca1 Nd1 39.57(12) 5_655 7_655
Sb1 Ca1 Nd1 78.51(13) 1_655 7_655
Sb1 Ca1 Nd1 113.1(2) 1_645 7_655
Ca2 Ca1 Nd1 100.3(3) 3_545 7_655
Ca2 Ca1 Nd1 66.1(2) 3 7_655
Nd1 Ca1 Nd1 65.03(15) 7_645 7_655
O1 Ca1 Ca3 133.1(4) 3_545 3
O1 Ca1 Ca3 74.8(2) 3 3
O3 Ca1 Ca3 34.78(15) 5_656 3
O1 Ca1 Ca3 145.24(17) 5_655 3
Sb1 Ca1 Ca3 75.0(2) 1_655 3
Sb1 Ca1 Ca3 109.4(3) 1_645 3
Ca2 Ca1 Ca3 105.8(3) 3_545 3
Ca2 Ca1 Ca3 71.8(2) 3 3
Nd1 Ca1 Ca3 170.9(3) 7_645 3
Nd1 Ca1 Ca3 114.20(9) 7_655 3
O1 Ca1 Ca3 74.8(2) 3_545 3_545
O1 Ca1 Ca3 133.1(4) 3 3_545
O3 Ca1 Ca3 34.78(15) 5_656 3_545
O1 Ca1 Ca3 145.24(17) 5_655 3_545
Sb1 Ca1 Ca3 109.4(3) 1_655 3_545
Sb1 Ca1 Ca3 75.0(2) 1_645 3_545
Ca2 Ca1 Ca3 71.8(2) 3_545 3_545
Ca2 Ca1 Ca3 105.8(3) 3 3_545
Nd1 Ca1 Ca3 114.20(9) 7_645 3_545
Nd1 Ca1 Ca3 170.9(3) 7_655 3_545
Ca3 Ca1 Ca3 65.0(2) 3 3_545
O1 Nd1 O1 114.8(2) 3_545 3
O1 Nd1 O3 103.38(16) 3_545 5_656
O1 Nd1 O3 103.38(16) 3 5_656
O1 Nd1 O1 83.34(16) 3_545 5_655
O1 Nd1 O1 83.34(16) 3 5_655
O3 Nd1 O1 167.0(2) 5_656 5_655
O1 Nd1 Sb1 154.79(12) 3_545 1_655
O1 Nd1 Sb1 84.99(11) 3 1_655
O3 Nd1 Sb1 85.84(12) 5_656 1_655
O1 Nd1 Sb1 83.66(10) 5_655 1_655
O1 Nd1 Sb1 84.99(11) 3_545 1_645
O1 Nd1 Sb1 154.79(12) 3 1_645
O3 Nd1 Sb1 85.84(12) 5_656 1_645
O1 Nd1 Sb1 83.66(10) 5_655 1_645
Sb1 Nd1 Sb1 72.17(2) 1_655 1_645
O1 Nd1 Nd1 43.35(14) 3_545 7_645
O1 Nd1 Nd1 101.00(13) 3 7_645
O3 Nd1 Nd1 145.40(5) 5_656 7_645
O1 Nd1 Nd1 40.00(7) 5_655 7_645
Sb1 Nd1 Nd1 120.61(4) 1_655 7_645
Sb1 Nd1 Nd1 82.37(2) 1_645 7_645
O1 Nd1 Nd1 101.00(13) 3_545 7_655
O1 Nd1 Nd1 43.35(14) 3 7_655
O3 Nd1 Nd1 145.40(5) 5_656 7_655
O1 Nd1 Nd1 40.00(7) 5_655 7_655
Sb1 Nd1 Nd1 82.37(2) 1_655 7_655
Sb1 Nd1 Nd1 120.61(4) 1_645 7_655
Nd1 Nd1 Nd1 66.05(4) 7_645 7_655
O1 Nd1 Ca1 46.84(18) 3_545 7_645
O1 Nd1 Ca1 102.79(15) 3 7_645
O3 Nd1 Ca1 147.12(8) 5_656 7_645
O1 Nd1 Ca1 36.76(10) 5_655 7_645
Sb1 Nd1 Ca1 116.02(12) 1_655 7_645
Sb1 Nd1 Ca1 78.79(13) 1_645 7_645
Nd1 Nd1 Ca1 4.90(12) 7_645 7_645
Nd1 Nd1 Ca1 65.77(7) 7_655 7_645
O1 Nd1 Ca1 102.79(15) 3_545 7_655
O1 Nd1 Ca1 46.84(18) 3 7_655
O3 Nd1 Ca1 147.12(8) 5_656 7_655
O1 Nd1 Ca1 36.76(10) 5_655 7_655
Sb1 Nd1 Ca1 78.79(13) 1_655 7_655
Sb1 Nd1 Ca1 116.02(12) 1_645 7_655
Nd1 Nd1 Ca1 65.77(7) 7_645 7_655
Nd1 Nd1 Ca1 4.90(12) 7_655 7_655
Ca1 Nd1 Ca1 65.03(15) 7_645 7_655
O1 Nd1 Ca3 123.69(19) 3_545 3
O1 Nd1 Ca3 71.28(17) 3 3
O3 Nd1 Ca3 32.92(10) 5_656 3
O1 Nd1 Ca3 148.61(8) 5_655 3
Sb1 Nd1 Ca3 76.16(15) 1_655 3
Sb1 Nd1 Ca3 111.90(15) 1_645 3
Nd1 Nd1 Ca3 161.60(16) 7_645 3
Nd1 Nd1 Ca3 112.47(9) 7_655 3
Ca1 Nd1 Ca3 166.5(2) 7_645 3
Ca1 Nd1 Ca3 114.42(12) 7_655 3
O1 Nd1 Ca3 71.28(17) 3_545 3_545
O1 Nd1 Ca3 123.69(19) 3 3_545
O3 Nd1 Ca3 32.92(10) 5_656 3_545
O1 Nd1 Ca3 148.61(8) 5_655 3_545
Sb1 Nd1 Ca3 111.90(15) 1_655 3_545
Sb1 Nd1 Ca3 76.16(15) 1_645 3_545
Nd1 Nd1 Ca3 112.47(9) 7_645 3_545
Nd1 Nd1 Ca3 161.60(16) 7_655 3_545
Ca1 Nd1 Ca3 114.42(12) 7_645 3_545
Ca1 Nd1 Ca3 166.5(2) 7_655 3_545
Ca3 Nd1 Ca3 62.64(16) 3 3_545
O2 Ca2 O2 126.9(5) 3_455 3_445
O2 Ca2 O1 111.9(2) 3_455 .
O2 Ca2 O1 111.9(2) 3_445 .
O2 Ca2 O3 79.2(3) 3_455 5_556
O2 Ca2 O3 79.2(3) 3_445 5_556
O1 Ca2 O3 148.3(5) . 5_556
O2 Ca2 Ca1 76.2(2) 3_455 3_455
O2 Ca2 Ca1 137.3(4) 3_445 3_455
O1 Ca2 Ca1 35.89(14) . 3_455
O3 Ca2 Ca1 143.5(2) 5_556 3_455
O2 Ca2 Ca1 137.3(4) 3_455 3_445
O2 Ca2 Ca1 76.2(2) 3_445 3_445
O1 Ca2 Ca1 35.89(14) . 3_445
O3 Ca2 Ca1 143.5(2) 5_556 3_445
Ca1 Ca2 Ca1 65.9(2) 3_455 3_445
O2 Ca2 Ca4 39.7(3) 3_455 7_556
O2 Ca2 Ca4 101.7(4) 3_445 7_556
O1 Ca2 Ca4 103.0(4) . 7_556
O3 Ca2 Ca4 103.5(4) 5_556 7_556
Ca1 Ca2 Ca4 73.2(3) 3_455 7_556
Ca1 Ca2 Ca4 107.5(4) 3_445 7_556
O2 Ca2 Ca4 101.7(4) 3_455 7_546
O2 Ca2 Ca4 39.7(3) 3_445 7_546
O1 Ca2 Ca4 103.0(4) . 7_546
O3 Ca2 Ca4 103.5(4) 5_556 7_546
Ca1 Ca2 Ca4 107.5(4) 3_455 7_546
Ca1 Ca2 Ca4 73.2(3) 3_445 7_546
Ca4 Ca2 Ca4 65.8(3) 7_556 7_546
O2 Ca2 Sb1 138.5(4) 3_455 1_545
O2 Ca2 Sb1 77.9(2) 3_445 1_545
O1 Ca2 Sb1 79.7(2) . 1_545
O3 Ca2 Sb1 73.6(2) 5_556 1_545
Ca1 Ca2 Sb1 109.1(3) 3_455 1_545
Ca1 Ca2 Sb1 75.20(19) 3_445 1_545
Ca4 Ca2 Sb1 177.1(3) 7_556 1_545
Ca4 Ca2 Sb1 114.63(14) 7_546 1_545
O2 Ca2 Sb1 77.9(2) 3_455 .
O2 Ca2 Sb1 138.5(4) 3_445 .
O1 Ca2 Sb1 79.7(2) . .
O3 Ca2 Sb1 73.6(2) 5_556 .
Ca1 Ca2 Sb1 75.20(19) 3_455 .
Ca1 Ca2 Sb1 109.1(3) 3_445 .
Ca4 Ca2 Sb1 114.63(14) 7_556 .
Ca4 Ca2 Sb1 177.1(3) 7_546 .
Sb1 Ca2 Sb1 64.76(17) 1_545 .
O2 Ca2 Nd4 37.7(2) 3_455 7_556
O2 Ca2 Nd4 99.4(3) 3_445 7_556
O1 Ca2 Nd4 109.1(3) . 7_556
O3 Ca2 Nd4 97.6(2) 5_556 7_556
Ca1 Ca2 Nd4 78.66(19) 3_455 7_556
Ca1 Ca2 Nd4 112.6(3) 3_445 7_556
Ca4 Ca2 Nd4 6.0(3) 7_556 7_556
Ca4 Ca2 Nd4 65.5(2) 7_546 7_556
Sb1 Ca2 Nd4 171.1(2) 1_545 7_556
Sb1 Ca2 Nd4 114.59(3) . 7_556
O2 Ca2 Nd4 99.4(3) 3_455 7_546
O2 Ca2 Nd4 37.7(2) 3_445 7_546
O1 Ca2 Nd4 109.1(3) . 7_546
O3 Ca2 Nd4 97.6(2) 5_556 7_546
Ca1 Ca2 Nd4 112.6(3) 3_455 7_546
Ca1 Ca2 Nd4 78.66(19) 3_445 7_546
Ca4 Ca2 Nd4 65.5(2) 7_556 7_546
Ca4 Ca2 Nd4 6.0(3) 7_546 7_546
Sb1 Ca2 Nd4 114.59(3) 1_545 7_546
Sb1 Ca2 Nd4 171.1(2) . 7_546
Nd4 Ca2 Nd4 64.56(16) 7_556 7_546
O2 Nd2 O2 115.3(2) 3_455 3_445
O2 Nd2 O1 103.34(16) 3_455 .
O2 Nd2 O1 103.34(15) 3_445 .
O2 Nd2 O3 83.09(16) 3_455 5_556
O2 Nd2 O3 83.09(16) 3_445 5_556
O1 Nd2 O3 167.44(19) . 5_556
O2 Nd2 Sb1 154.58(12) 3_455 1_545
O2 Nd2 Sb1 84.41(12) 3_445 1_545
O1 Nd2 Sb1 86.24(11) . 1_545
O3 Nd2 Sb1 83.65(11) 5_556 1_545
O2 Nd2 Sb1 84.41(12) 3_455 .
O2 Nd2 Sb1 154.58(12) 3_445 .
O1 Nd2 Sb1 86.24(11) . .
O3 Nd2 Sb1 83.65(11) 5_556 .
Sb1 Nd2 Sb1 72.63(3) 1_545 .
O2 Nd2 Nd3 43.06(14) 3_455 3_455
O2 Nd2 Nd3 100.64(13) 3_445 3_455
O1 Nd2 Nd3 145.36(5) . 3_455
O3 Nd2 Nd3 40.05(7) 5_556 3_455
Sb1 Nd2 Nd3 120.88(3) 1_545 3_455
Sb1 Nd2 Nd3 82.62(2) . 3_455
O2 Nd2 Nd3 100.64(13) 3_455 3_445
O2 Nd2 Nd3 43.06(14) 3_445 3_445
O1 Nd2 Nd3 145.36(5) . 3_445
O3 Nd2 Nd3 40.05(7) 5_556 3_445
Sb1 Nd2 Nd3 82.62(2) 1_545 3_445
Sb1 Nd2 Nd3 120.88(3) . 3_445
Nd3 Nd2 Nd3 65.60(2) 3_455 3_445
O2 Nd2 Ca3 103.02(18) 3_455 3_445
O2 Nd2 Ca3 46.77(18) 3_445 3_445
O1 Nd2 Ca3 147.05(9) . 3_445
O3 Nd2 Ca3 36.61(12) 5_556 3_445
Sb1 Nd2 Ca3 78.25(14) 1_545 3_445
Sb1 Nd2 Ca3 115.75(14) . 3_445
Nd3 Nd2 Ca3 65.70(9) 3_455 3_445
Nd3 Nd2 Ca3 5.66(15) 3_445 3_445
O2 Nd2 Ca3 46.77(18) 3_455 3_455
O2 Nd2 Ca3 103.02(18) 3_445 3_455
O1 Nd2 Ca3 147.05(9) . 3_455
O3 Nd2 Ca3 36.61(12) 5_556 3_455
Sb1 Nd2 Ca3 115.75(14) 1_545 3_455
Sb1 Nd2 Ca3 78.25(14) . 3_455
Nd3 Nd2 Ca3 5.66(15) 3_455 3_455
Nd3 Nd2 Ca3 65.70(9) 3_445 3_455
Ca3 Nd2 Ca3 65.19(18) 3_445 3_455
O2 Nd2 Nd1 119.13(13) 3_455 5_655
O2 Nd2 Nd1 119.13(13) 3_445 5_655
O1 Nd2 Nd1 39.91(14) . 5_655
O3 Nd2 Nd1 127.53(14) 5_556 5_655
Sb1 Nd2 Nd1 55.553(19) 1_545 5_655
Sb1 Nd2 Nd1 55.553(19) . 5_655
Nd3 Nd2 Nd1 137.87(3) 3_455 5_655
Nd3 Nd2 Nd1 137.87(3) 3_445 5_655
Ca3 Nd2 Nd1 133.77(14) 3_445 5_655
Ca3 Nd2 Nd1 133.77(14) 3_455 5_655
O2 Nd2 Ca1 71.06(16) 3_455 3_455
O2 Nd2 Ca1 123.30(18) 3_445 3_455
O1 Nd2 Ca1 32.95(9) . 3_455
O3 Nd2 Ca1 148.84(7) 5_556 3_455
Sb1 Nd2 Ca1 112.74(12) 1_545 3_455
Sb1 Nd2 Ca1 76.94(13) . 3_455
Nd3 Nd2 Ca1 112.41(7) 3_455 3_455
Nd3 Nd2 Ca1 160.30(15) 3_445 3_455
Ca3 Nd2 Ca1 166.0(2) 3_445 3_455
Ca3 Nd2 Ca1 114.39(12) 3_455 3_455
Nd1 Nd2 Ca1 57.62(12) 5_655 3_455
O3 Ca3 O3 125.3(6) 7_546 7_556
O3 Ca3 O4 108.7(3) 7_546 .
O3 Ca3 O4 108.7(3) 7_556 .
O3 Ca3 O2 82.1(3) 7_546 .
O3 Ca3 O2 82.1(3) 7_556 .
O4 Ca3 O2 153.2(5) . .
O3 Ca3 Sb2 141.7(4) 7_546 8
O3 Ca3 Sb2 83.0(2) 7_556 8
O4 Ca3 Sb2 80.4(3) . 8
O2 Ca3 Sb2 76.6(2) . 8
O3 Ca3 Sb2 83.0(2) 7_546 3_545
O3 Ca3 Sb2 141.7(4) 7_556 3_545
O4 Ca3 Sb2 80.4(3) . 3_545
O2 Ca3 Sb2 76.6(2) . 3_545
Sb2 Ca3 Sb2 61.3(2) 8 3_545
O3 Ca3 Ca4 73.1(3) 7_546 7_546
O3 Ca3 Ca4 133.5(4) 7_556 7_546
O4 Ca3 Ca4 35.6(2) . 7_546
O2 Ca3 Ca4 144.1(2) . 7_546
Sb2 Ca3 Ca4 107.7(4) 8 7_546
Sb2 Ca3 Ca4 75.0(3) 3_545 7_546
O3 Ca3 Ca4 133.5(4) 7_546 7_556
O3 Ca3 Ca4 73.1(3) 7_556 7_556
O4 Ca3 Ca4 35.6(2) . 7_556
O2 Ca3 Ca4 144.1(2) . 7_556
Sb2 Ca3 Ca4 75.0(3) 8 7_556
Sb2 Ca3 Ca4 107.7(4) 3_545 7_556
Ca4 Ca3 Ca4 66.9(4) 7_546 7_556
O3 Ca3 Nd2 102.9(4) 7_546 3
O3 Ca3 Nd2 42.8(2) 7_556 3
O4 Ca3 Nd2 147.28(10) . 3
O2 Ca3 Nd2 39.52(14) . 3
Sb2 Ca3 Nd2 80.08(15) 8 3
Sb2 Ca3 Nd2 112.2(3) 3_545 3
Ca4 Ca3 Nd2 171.6(4) 7_546 3
Ca4 Ca3 Nd2 113.28(17) 7_556 3
O3 Ca3 Nd2 42.8(2) 7_546 3_545
O3 Ca3 Nd2 102.9(4) 7_556 3_545
O4 Ca3 Nd2 147.28(10) . 3_545
O2 Ca3 Nd2 39.52(14) . 3_545
Sb2 Ca3 Nd2 112.2(3) 8 3_545
Sb2 Ca3 Nd2 80.08(15) 3_545 3_545
Ca4 Ca3 Nd2 113.28(17) 7_546 3_545
Ca4 Ca3 Nd2 171.6(4) 7_556 3_545
Nd2 Ca3 Nd2 65.19(18) 3 3_545
O3 Ca3 Ca1 35.8(2) 7_546 3_445
O3 Ca3 Ca1 98.2(4) 7_556 3_445
O4 Ca3 Ca1 101.5(3) . 3_445
O2 Ca3 Ca1 101.0(3) . 3_445
Sb2 Ca3 Ca1 177.2(3) 8 3_445
Sb2 Ca3 Ca1 116.81(10) 3_545 3_445
Ca4 Ca3 Ca1 73.2(3) 7_546 3_445
Ca4 Ca3 Ca1 107.7(4) 7_556 3_445
Nd2 Ca3 Ca1 99.1(3) 3 3_445
Nd2 Ca3 Ca1 65.1(2) 3_545 3_445
O3 Ca3 Ca1 98.2(4) 7_546 3_455
O3 Ca3 Ca1 35.8(2) 7_556 3_455
O4 Ca3 Ca1 101.5(3) . 3_455
O2 Ca3 Ca1 101.0(3) . 3_455
Sb2 Ca3 Ca1 116.81(10) 8 3_455
Sb2 Ca3 Ca1 177.2(3) 3_545 3_455
Ca4 Ca3 Ca1 107.7(4) 7_546 3_455
Ca4 Ca3 Ca1 73.2(3) 7_556 3_455
Nd2 Ca3 Ca1 65.1(2) 3 3_455
Nd2 Ca3 Ca1 99.1(3) 3_545 3_455
Ca1 Ca3 Ca1 65.0(2) 3_445 3_455
O4 Nd3 O3 102.47(18) . 7_546
O4 Nd3 O3 102.47(18) . 7_556
O3 Nd3 O3 113.7(2) 7_546 7_556
O4 Nd3 O2 169.2(2) . .
O3 Nd3 O2 83.22(16) 7_546 .
O3 Nd3 O2 83.22(16) 7_556 .
O4 Nd3 Sb2 86.41(17) . 8
O3 Nd3 Sb2 153.58(14) 7_546 8
O3 Nd3 Sb2 87.99(14) 7_556 8
O2 Nd3 Sb2 84.64(11) . 8
O4 Nd3 Sb2 86.41(17) . 3_545
O3 Nd3 Sb2 87.99(14) 7_546 3_545
O3 Nd3 Sb2 153.58(14) 7_556 3_545
O2 Nd3 Sb2 84.64(11) . 3_545
Sb2 Nd3 Sb2 67.54(13) 8 3_545
O4 Nd3 Sb2 86.61(16) . 3
O3 Nd3 Sb2 157.62(14) 7_546 3
O3 Nd3 Sb2 83.58(13) 7_556 3
O2 Nd3 Sb2 84.94(10) . 3
Sb2 Nd3 Sb2 4.49(12) 8 3
Sb2 Nd3 Sb2 72.03(3) 3_545 3
O4 Nd3 Sb2 86.61(16) . 8_545
O3 Nd3 Sb2 83.58(13) 7_546 8_545
O3 Nd3 Sb2 157.62(14) 7_556 8_545
O2 Nd3 Sb2 84.94(10) . 8_545
Sb2 Nd3 Sb2 72.03(3) 8 8_545
Sb2 Nd3 Sb2 4.49(12) 3_545 8_545
Sb2 Nd3 Sb2 76.51(11) 3 8_545
O4 Nd3 Nd2 145.13(7) . 3
O3 Nd3 Nd2 100.63(14) 7_546 3
O3 Nd3 Nd2 43.74(15) 7_556 3
O2 Nd3 Nd2 39.48(7) . 3
Sb2 Nd3 Nd2 84.36(5) 8 3
Sb2 Nd3 Nd2 120.26(4) 3_545 3
Sb2 Nd3 Nd2 81.73(4) 3 3
Sb2 Nd3 Nd2 121.81(4) 8_545 3
O4 Nd3 Nd2 145.13(7) . 3_545
O3 Nd3 Nd2 43.74(15) 7_546 3_545
O3 Nd3 Nd2 100.63(14) 7_556 3_545
O2 Nd3 Nd2 39.48(7) . 3_545
Sb2 Nd3 Nd2 120.26(4) 8 3_545
Sb2 Nd3 Nd2 84.36(5) 3_545 3_545
Sb2 Nd3 Nd2 121.81(4) 3 3_545
Sb2 Nd3 Nd2 81.73(4) 8_545 3_545
Nd2 Nd3 Nd2 65.60(2) 3 3_545
O4 Nd3 Ca4 33.87(18) . 7_546
O3 Nd3 Ca4 69.7(3) 7_546 7_546
O3 Nd3 Ca4 123.4(2) 7_556 7_546
O2 Nd3 Ca4 147.62(15) . 7_546
Sb2 Nd3 Ca4 111.9(3) 8 7_546
Sb2 Nd3 Ca4 77.2(2) 3_545 7_546
Sb2 Nd3 Ca4 113.8(3) 3 7_546
Sb2 Nd3 Ca4 74.9(2) 8_545 7_546
Nd2 Nd3 Ca4 160.6(3) 3 7_546
Nd2 Nd3 Ca4 111.28(18) 3_545 7_546
O4 Nd3 Ca4 33.87(18) . 7_556
O3 Nd3 Ca4 123.4(2) 7_546 7_556
O3 Nd3 Ca4 69.7(3) 7_556 7_556
O2 Nd3 Ca4 147.62(15) . 7_556
Sb2 Nd3 Ca4 77.2(2) 8 7_556
Sb2 Nd3 Ca4 111.9(3) 3_545 7_556
Sb2 Nd3 Ca4 74.9(2) 3 7_556
Sb2 Nd3 Ca4 113.8(3) 8_545 7_556
Nd2 Nd3 Ca4 111.28(18) 3 7_556
Nd2 Nd3 Ca4 160.6(3) 3_545 7_556
Ca4 Nd3 Ca4 64.8(3) 7_546 7_556
O4 Ca4 O4 129.8(8) 7_546 7_556
O4 Ca4 O2 108.9(5) 7_546 5_656
O4 Ca4 O2 108.9(5) 7_556 5_656
O4 Ca4 O5 82.8(5) 7_546 .
O4 Ca4 O5 82.8(5) 7_556 .
O2 Ca4 O5 147.4(8) 5_656 .
O4 Ca4 Ca3 37.5(4) 7_546 7_546
O4 Ca4 Ca3 101.8(6) 7_556 7_546
O2 Ca4 Ca3 103.4(5) 5_656 7_546
O5 Ca4 Ca3 103.6(5) . 7_546
O4 Ca4 Ca3 101.8(6) 7_546 7_556
O4 Ca4 Ca3 37.5(4) 7_556 7_556
O2 Ca4 Ca3 103.4(5) 5_656 7_556
O5 Ca4 Ca3 103.6(5) . 7_556
Ca3 Ca4 Ca3 66.9(4) 7_546 7_556
O4 Ca4 Ca2 133.8(7) 7_546 7_556
O4 Ca4 Ca2 73.0(4) 7_556 7_556
O2 Ca4 Ca2 36.1(2) 5_656 7_556
O5 Ca4 Ca2 143.5(3) . 7_556
Ca3 Ca4 Ca2 107.8(5) 7_546 7_556
Ca3 Ca4 Ca2 72.9(3) 7_556 7_556
O4 Ca4 Ca2 73.0(4) 7_546 7_546
O4 Ca4 Ca2 133.8(7) 7_556 7_546
O2 Ca4 Ca2 36.1(2) 5_656 7_546
O5 Ca4 Ca2 143.5(3) . 7_546
Ca3 Ca4 Ca2 72.9(3) 7_546 7_546
Ca3 Ca4 Ca2 107.8(5) 7_556 7_546
Ca2 Ca4 Ca2 65.8(3) 7_556 7_546
O4 Ca4 Sb2 138.4(7) 7_546 7_556
O4 Ca4 Sb2 81.3(4) 7_556 7_556
O2 Ca4 Sb2 77.9(4) 5_656 7_556
O5 Ca4 Sb2 74.0(4) . 7_556
Ca3 Ca4 Sb2 175.9(4) 7_546 7_556
Ca3 Ca4 Sb2 116.75(12) 7_556 7_556
Ca2 Ca4 Sb2 75.6(2) 7_556 7_556
Ca2 Ca4 Sb2 106.9(4) 7_546 7_556
O4 Ca4 Sb2 81.3(4) 7_546 4_546
O4 Ca4 Sb2 138.4(7) 7_556 4_546
O2 Ca4 Sb2 77.9(4) 5_656 4_546
O5 Ca4 Sb2 74.0(4) . 4_546
Ca3 Ca4 Sb2 116.75(12) 7_546 4_546
Ca3 Ca4 Sb2 175.9(4) 7_556 4_546
Ca2 Ca4 Sb2 106.9(4) 7_556 4_546
Ca2 Ca4 Sb2 75.6(2) 7_546 4_546
Sb2 Ca4 Sb2 59.5(3) 7_556 4_546
O4 Ca4 Nd3 36.6(3) 7_546 7_546
O4 Ca4 Nd3 99.6(6) 7_556 7_546
O2 Ca4 Nd3 108.9(5) 5_656 7_546
O5 Ca4 Nd3 98.5(4) . 7_546
Ca3 Ca4 Nd3 5.45(16) 7_546 7_546
Ca3 Ca4 Nd3 66.1(3) 7_556 7_546
Ca2 Ca4 Nd3 112.1(5) 7_556 7_546
Ca2 Ca4 Nd3 78.1(3) 7_546 7_546
Sb2 Ca4 Nd3 172.2(5) 7_556 7_546
Sb2 Ca4 Nd3 117.34(9) 4_546 7_546
O4 Ca4 Nd3 99.6(6) 7_546 7_556
O4 Ca4 Nd3 36.6(3) 7_556 7_556
O2 Ca4 Nd3 108.9(5) 5_656 7_556
O5 Ca4 Nd3 98.5(4) . 7_556
Ca3 Ca4 Nd3 66.1(3) 7_546 7_556
Ca3 Ca4 Nd3 5.45(16) 7_556 7_556
Ca2 Ca4 Nd3 78.1(3) 7_556 7_556
Ca2 Ca4 Nd3 112.1(5) 7_546 7_556
Sb2 Ca4 Nd3 117.34(8) 7_556 7_556
Sb2 Ca4 Nd3 172.2(5) 4_546 7_556
Nd3 Ca4 Nd3 64.8(3) 7_546 7_556
O5 Nd4 O4 82.6(2) . 7_546
O5 Nd4 O4 82.6(2) . 7_556
O4 Nd4 O4 115.6(3) 7_546 7_556
O5 Nd4 O2 165.61(19) . 5_656
O4 Nd4 O2 104.7(2) 7_546 5_656
O4 Nd4 O2 104.7(2) 7_556 5_656
O5 Nd4 Sb2 82.51(10) . 7_556
O4 Nd4 Sb2 150.82(17) 7_546 7_556
O4 Nd4 Sb2 87.11(15) 7_556 7_556
O2 Nd4 Sb2 85.44(12) 5_656 7_556
O5 Nd4 Sb2 82.51(10) . 4_546
O4 Nd4 Sb2 87.11(15) 7_546 4_546
O4 Nd4 Sb2 150.82(17) 7_556 4_546
O2 Nd4 Sb2 85.44(12) 5_656 4_546
Sb2 Nd4 Sb2 66.16(13) 7_556 4_546
O5 Nd4 Sb2 82.91(10) . 4_556
O4 Nd4 Sb2 154.78(17) 7_546 4_556
O4 Nd4 Sb2 82.76(14) 7_556 4_556
O2 Nd4 Sb2 85.69(11) 5_656 4_556
Sb2 Nd4 Sb2 4.45(12) 7_556 4_556
Sb2 Nd4 Sb2 70.61(3) 4_546 4_556
O5 Nd4 Sb2 82.91(10) . 7_546
O4 Nd4 Sb2 82.76(14) 7_546 7_546
O4 Nd4 Sb2 154.78(17) 7_556 7_546
O2 Nd4 Sb2 85.69(11) 5_656 7_546
Sb2 Nd4 Sb2 70.61(3) 7_556 7_546
Sb2 Nd4 Sb2 4.45(12) 4_546 7_546
Sb2 Nd4 Sb2 75.06(11) 4_556 7_546
O5 Nd4 Ca5 36.4(4) . .
O4 Nd4 Ca5 101.7(3) 7_546 .
O4 Nd4 Ca5 101.7(3) 7_556 .
O2 Nd4 Ca5 129.2(4) 5_656 .
Sb2 Nd4 Ca5 53.4(3) 7_556 .
Sb2 Nd4 Ca5 53.4(3) 4_546 .
Sb2 Nd4 Ca5 55.6(3) 4_556 .
Sb2 Nd4 Ca5 55.6(3) 7_546 .
O5 Nd4 Ca2 147.71(8) . 7_556
O4 Nd4 Ca2 124.6(2) 7_546 7_556
O4 Nd4 Ca2 70.4(2) 7_556 7_556
O2 Nd4 Ca2 34.68(11) 5_656 7_556
Sb2 Nd4 Ca2 78.87(11) 7_556 7_556
Sb2 Nd4 Ca2 112.94(13) 4_546 7_556
Sb2 Nd4 Ca2 76.57(10) 4_556 7_556
Sb2 Nd4 Ca2 114.73(13) 7_546 7_556
Ca5 Nd4 Ca2 132.2(3) . 7_556
O5 Nd4 Ca2 147.71(8) . 7_546
O4 Nd4 Ca2 70.4(2) 7_546 7_546
O4 Nd4 Ca2 124.6(2) 7_556 7_546
O2 Nd4 Ca2 34.68(11) 5_656 7_546
Sb2 Nd4 Ca2 112.94(13) 7_556 7_546
Sb2 Nd4 Ca2 78.87(11) 4_546 7_546
Sb2 Nd4 Ca2 114.73(13) 4_556 7_546
Sb2 Nd4 Ca2 76.57(10) 7_546 7_546
Ca5 Nd4 Ca2 132.2(3) . 7_546
Ca2 Nd4 Ca2 64.56(16) 7_556 7_546
O5 Nd4 Nd5 36.07(6) . 7_546
O4 Nd4 Nd5 46.7(2) 7_546 7_546
O4 Nd4 Nd5 101.71(18) 7_556 7_546
O2 Nd4 Nd5 148.10(2) 5_656 7_546
Sb2 Nd4 Nd5 113.66(4) 7_556 7_546
Sb2 Nd4 Nd5 80.08(4) 4_546 7_546
Sb2 Nd4 Nd5 115.37(3) 4_556 7_546
Sb2 Nd4 Nd5 77.78(4) 7_546 7_546
Ca5 Nd4 Nd5 60.5(3) . 7_546
Ca2 Nd4 Nd5 165.40(12) 7_556 7_546
Ca2 Nd4 Nd5 113.98(9) 7_546 7_546
Nd5 Ca5 O5 110(3) . .
Nd5 Ca5 O5 63.4(12) . 7_546
O5 Ca5 O5 75.6(5) . 7_546
Nd5 Ca5 O5 63.4(12) . 7_556
O5 Ca5 O5 75.6(5) . 7_556
O5 Ca5 O5 103.8(11) 7_546 7_556
Nd5 Ca5 Sb2 139.2(12) . 7_556
O5 Ca5 Sb2 91.0(10) . 7_556
O5 Ca5 Sb2 157.4(12) 7_546 7_556
O5 Ca5 Sb2 90.0(3) 7_556 7_556
Nd5 Ca5 Sb2 139.2(12) . 4_546
O5 Ca5 Sb2 91.0(10) . 4_546
O5 Ca5 Sb2 90.0(3) 7_546 4_546
O5 Ca5 Sb2 157.4(12) 7_556 4_546
Sb2 Ca5 Sb2 71.9(7) 7_556 4_546
Nd5 Ca5 Sb2 135.2(11) . 4_556
O5 Ca5 Sb2 90.9(9) . 4_556
O5 Ca5 Sb2 160.8(12) 7_546 4_556
O5 Ca5 Sb2 85.5(3) 7_556 4_556
Sb2 Ca5 Sb2 4.59(12) 7_556 4_556
Sb2 Ca5 Sb2 76.5(7) 4_546 4_556
Nd5 Ca5 Sb2 135.2(11) . 7_546
O5 Ca5 Sb2 90.9(9) . 7_546
O5 Ca5 Sb2 85.5(3) 7_546 7_546
O5 Ca5 Sb2 160.8(12) 7_556 7_546
Sb2 Ca5 Sb2 76.5(7) 7_556 7_546
Sb2 Ca5 Sb2 4.59(12) 4_546 7_546
Sb2 Ca5 Sb2 81.1(8) 4_556 7_546
Nd5 Ca5 Nd4 149(3) . .
O5 Ca5 Nd4 39.8(6) . .
O5 Ca5 Nd4 99.8(7) 7_546 .
O5 Ca5 Nd4 99.8(7) 7_556 .
Sb2 Ca5 Nd4 59.7(6) 7_556 .
Sb2 Ca5 Nd4 59.7(6) 4_546 .
Sb2 Ca5 Nd4 61.7(6) 4_556 .
Sb2 Ca5 Nd4 61.7(6) 7_546 .
Nd5 Ca5 Sb2 68.0(19) . 8
O5 Ca5 Sb2 149.0(3) . 8
O5 Ca5 Sb2 124.1(11) 7_546 8
O5 Ca5 Sb2 76.3(5) 7_556 8
Sb2 Ca5 Sb2 76.2(3) 7_556 8
Sb2 Ca5 Sb2 110.9(6) 4_546 8
Sb2 Ca5 Sb2 74.1(3) 4_556 8
Sb2 Ca5 Sb2 112.7(6) 7_546 8
Nd4 Ca5 Sb2 135.8(7) . 8
Nd5 Ca5 Sb2 68.0(19) . 3_545
O5 Ca5 Sb2 149.0(3) . 3_545
O5 Ca5 Sb2 76.3(5) 7_546 3_545
O5 Ca5 Sb2 124.1(11) 7_556 3_545
Sb2 Ca5 Sb2 110.9(6) 7_556 3_545
Sb2 Ca5 Sb2 76.2(3) 4_546 3_545
Sb2 Ca5 Sb2 112.7(6) 4_556 3_545
Sb2 Ca5 Sb2 74.1(3) 7_546 3_545
Nd4 Ca5 Sb2 135.8(7) . 3_545
Sb2 Ca5 Sb2 61.0(4) 8 3_545
Nd5 Ca5 Nd5 92(2) . 7_546
O5 Ca5 Nd5 36.3(2) . 7_546
O5 Ca5 Nd5 40.2(3) 7_546 7_546
O5 Ca5 Nd5 94.6(6) 7_556 7_546
Sb2 Ca5 Nd5 122.1(9) 7_556 7_546
Sb2 Ca5 Nd5 84.4(5) 4_546 7_546
Sb2 Ca5 Nd5 123.5(9) 4_556 7_546
Sb2 Ca5 Nd5 81.6(4) 7_546 7_546
Nd4 Ca5 Nd5 62.7(4) . 7_546
Sb2 Ca5 Nd5 160.0(11) 8 7_546
Sb2 Ca5 Nd5 113.3(3) 3_545 7_546
Ca5 Nd5 O5 104.9(11) . 7_546
Ca5 Nd5 O5 104.9(11) . 7_556
O5 Nd5 O5 116.5(2) 7_546 7_556
Ca5 Nd5 O5 58(2) . .
O5 Nd5 O5 75.18(15) 7_546 .
O5 Nd5 O5 75.18(15) 7_556 .
Ca5 Nd5 O4 178(2) . .
O5 Nd5 O4 74.36(14) 7_546 .
O5 Nd5 O4 74.36(14) 7_556 .
O5 Nd5 O4 120.07(18) . .
Ca5 Nd5 Sb2 103.8(19) . 8
O5 Nd5 Sb2 139.77(14) 7_546 8
O5 Nd5 Sb2 81.94(13) 7_556 8
O5 Nd5 Sb2 144.82(7) . 8
O4 Nd5 Sb2 77.49(11) . 8
Ca5 Nd5 Sb2 103.8(19) . 3_545
O5 Nd5 Sb2 81.94(13) 7_546 3_545
O5 Nd5 Sb2 139.77(14) 7_556 3_545
O5 Nd5 Sb2 144.82(7) . 3_545
O4 Nd5 Sb2 77.49(11) . 3_545
Sb2 Nd5 Sb2 64.19(13) 8 3_545
Ca5 Nd5 Sb2 35.2(10) . 7_556
O5 Nd5 Sb2 140.09(14) 7_546 7_556
O5 Nd5 Sb2 83.51(13) 7_556 7_556
O5 Nd5 Sb2 77.79(10) . 7_556
O4 Nd5 Sb2 145.44(8) . 7_556
Sb2 Nd5 Sb2 73.33(6) 8 7_556
Sb2 Nd5 Sb2 105.25(6) 3_545 7_556
Ca5 Nd5 Sb2 35.2(10) . 4_546
O5 Nd5 Sb2 83.51(13) 7_546 4_546
O5 Nd5 Sb2 140.09(14) 7_556 4_546
O5 Nd5 Sb2 77.79(10) . 4_546
O4 Nd5 Sb2 145.44(8) . 4_546
Sb2 Nd5 Sb2 105.25(6) 8 4_546
Sb2 Nd5 Sb2 73.33(6) 3_545 4_546
Sb2 Nd5 Sb2 62.32(12) 7_556 4_546
Ca5 Nd5 Sb2 103.1(18) . 3
O5 Nd5 Sb2 143.26(14) 7_546 3
O5 Nd5 Sb2 77.88(12) 7_556 3
O5 Nd5 Sb2 140.87(7) . 3
O4 Nd5 Sb2 78.14(11) . 3
Sb2 Nd5 Sb2 4.39(12) 8 3
Sb2 Nd5 Sb2 68.58(2) 3_545 3
Sb2 Nd5 Sb2 71.40(3) 7_556 3
Sb2 Nd5 Sb2 107.24(3) 4_546 3
Ca5 Nd5 Sb2 103.1(18) . 8_545
O5 Nd5 Sb2 77.88(12) 7_546 8_545
O5 Nd5 Sb2 143.26(14) 7_556 8_545
O5 Nd5 Sb2 140.87(7) . 8_545
O4 Nd5 Sb2 78.14(10) . 8_545
Sb2 Nd5 Sb2 68.58(2) 8 8_545
Sb2 Nd5 Sb2 4.39(12) 3_545 8_545
Sb2 Nd5 Sb2 107.24(2) 7_556 8_545
Sb2 Nd5 Sb2 71.40(3) 4_546 8_545
Sb2 Nd5 Sb2 72.97(11) 3 8_545
Ca5 Nd5 Sb2 39.0(9) . 4_556
O5 Nd5 Sb2 143.60(14) 7_546 4_556
O5 Nd5 Sb2 79.48(13) 7_556 4_556
O5 Nd5 Sb2 78.39(10) . 4_556
O4 Nd5 Sb2 141.59(7) . 4_556
Sb2 Nd5 Sb2 71.35(3) 8 4_556
Sb2 Nd5 Sb2 107.28(2) 3_545 4_556
Sb2 Nd5 Sb2 4.33(12) 7_556 4_556
Sb2 Nd5 Sb2 66.65(3) 4_546 4_556
Sb2 Nd5 Sb2 69.15(6) 3 4_556
Sb2 Nd5 Sb2 109.54(6) 8_545 4_556
Nd2 Sb1 Nd2 180.00(3) 5 1_565
Nd2 Sb1 Nd2 72.63(3) 5 5_565
Nd2 Sb1 Nd2 107.37(3) 1_565 5_565
Nd2 Sb1 Nd2 107.37(3) 5 .
Nd2 Sb1 Nd2 72.63(3) 1_565 .
Nd2 Sb1 Nd2 180.00(2) 5_565 .
Nd2 Sb1 Nd1 110.65(2) 5 5_665
Nd2 Sb1 Nd1 69.35(2) 1_565 5_665
Nd2 Sb1 Nd1 69.83(3) 5_565 5_665
Nd2 Sb1 Nd1 110.17(3) . 5_665
Nd2 Sb1 Nd1 69.35(2) 5 1_455
Nd2 Sb1 Nd1 110.65(2) 1_565 1_455
Nd2 Sb1 Nd1 110.17(3) 5_565 1_455
Nd2 Sb1 Nd1 69.83(3) . 1_455
Nd1 Sb1 Nd1 180.00(3) 5_665 1_455
Nd2 Sb1 Nd1 69.83(3) 5 5_655
Nd2 Sb1 Nd1 110.17(3) 1_565 5_655
Nd2 Sb1 Nd1 110.65(2) 5_565 5_655
Nd2 Sb1 Nd1 69.35(2) . 5_655
Nd1 Sb1 Nd1 72.17(2) 5_665 5_655
Nd1 Sb1 Nd1 107.83(2) 1_455 5_655
Nd2 Sb1 Nd1 110.17(3) 5 1_465
Nd2 Sb1 Nd1 69.83(3) 1_565 1_465
Nd2 Sb1 Nd1 69.35(2) 5_565 1_465
Nd2 Sb1 Nd1 110.65(2) . 1_465
Nd1 Sb1 Nd1 107.83(2) 5_665 1_465
Nd1 Sb1 Nd1 72.17(2) 1_455 1_465
Nd1 Sb1 Nd1 180.00(3) 5_655 1_465
Nd2 Sb1 Ca1 72.51(13) 5 1_455
Nd2 Sb1 Ca1 107.49(13) 1_565 1_455
Nd2 Sb1 Ca1 110.52(15) 5_565 1_455
Nd2 Sb1 Ca1 69.48(15) . 1_455
Nd1 Sb1 Ca1 176.59(10) 5_665 1_455
Nd1 Sb1 Ca1 3.41(10) 1_455 1_455
Nd1 Sb1 Ca1 110.53(8) 5_655 1_455
Nd1 Sb1 Ca1 69.47(8) 1_465 1_455
Nd2 Sb1 Ca1 107.49(13) 5 5_665
Nd2 Sb1 Ca1 72.51(13) 1_565 5_665
Nd2 Sb1 Ca1 69.48(15) 5_565 5_665
Nd2 Sb1 Ca1 110.52(15) . 5_665
Nd1 Sb1 Ca1 3.41(10) 5_665 5_665
Nd1 Sb1 Ca1 176.59(10) 1_455 5_665
Nd1 Sb1 Ca1 69.47(8) 5_655 5_665
Nd1 Sb1 Ca1 110.53(8) 1_465 5_665
Ca1 Sb1 Ca1 180.0(3) 1_455 5_665
Nd2 Sb1 Ca1 69.48(15) 5 5_655
Nd2 Sb1 Ca1 110.52(15) 1_565 5_655
Nd2 Sb1 Ca1 107.49(13) 5_565 5_655
Nd2 Sb1 Ca1 72.51(13) . 5_655
Nd1 Sb1 Ca1 69.47(8) 5_665 5_655
Nd1 Sb1 Ca1 110.53(8) 1_455 5_655
Nd1 Sb1 Ca1 3.41(10) 5_655 5_655
Nd1 Sb1 Ca1 176.59(10) 1_465 5_655
Ca1 Sb1 Ca1 113.30(15) 1_455 5_655
Ca1 Sb1 Ca1 66.70(15) 5_665 5_655
Nd2 Sb1 Ca1 110.52(15) 5 1_465
Nd2 Sb1 Ca1 69.48(15) 1_565 1_465
Nd2 Sb1 Ca1 72.51(13) 5_565 1_465
Nd2 Sb1 Ca1 107.49(13) . 1_465
Nd1 Sb1 Ca1 110.53(8) 5_665 1_465
Nd1 Sb1 Ca1 69.47(8) 1_455 1_465
Nd1 Sb1 Ca1 176.59(10) 5_655 1_465
Nd1 Sb1 Ca1 3.41(10) 1_465 1_465
Ca1 Sb1 Ca1 66.70(15) 1_455 1_465
Ca1 Sb1 Ca1 113.30(15) 5_665 1_465
Ca1 Sb1 Ca1 180.0(3) 5_655 1_465
Ca5 Sb2 Nd3 109.9(4) 7_556 3_455
Ca5 Sb2 Ca5 76.5(7) 7_556 7_546
Nd3 Sb2 Ca5 171.0(5) 3_455 7_546
Ca5 Sb2 Nd4 66.9(5) 7_556 7_556
Nd3 Sb2 Nd4 71.23(6) 3_455 7_556
Ca5 Sb2 Nd4 106.7(3) 7_546 7_556
Ca5 Sb2 Nd5 75.1(4) 7_556 3_455
Nd3 Sb2 Nd5 75.03(7) 3_455 3_455
Ca5 Sb2 Nd5 113.3(4) 7_546 3_455
Nd4 Sb2 Nd5 114.81(13) 7_556 3_455
Ca5 Sb2 Nd3 173.6(4) 7_556 3_445
Nd3 Sb2 Nd3 72.03(3) 3_455 3_445
Ca5 Sb2 Nd3 100.9(4) 7_546 3_445
Nd4 Sb2 Nd3 108.69(3) 7_556 3_445
Nd5 Sb2 Nd3 111.34(3) 3_455 3_445
Ca5 Sb2 Nd5 5.6(4) 7_556 7_556
Nd3 Sb2 Nd5 114.96(12) 3_455 7_556
Ca5 Sb2 Nd5 71.8(4) 7_546 7_556
Nd4 Sb2 Nd5 71.77(6) 7_556 7_556
Nd5 Sb2 Nd5 74.75(6) 3_455 7_556
Nd3 Sb2 Nd5 172.20(11) 3_445 7_556
Ca5 Sb2 Nd4 106.9(3) 7_556 7_546
Nd3 Sb2 Nd4 108.73(3) 3_455 7_546
Ca5 Sb2 Nd4 62.7(5) 7_546 7_546
Nd4 Sb2 Nd4 70.61(3) 7_556 7_546
Nd5 Sb2 Nd4 174.43(11) 3_455 7_546
Nd3 Sb2 Nd4 66.82(6) 3_445 7_546
Nd5 Sb2 Nd4 106.64(3) 7_556 7_546
Ca5 Sb2 Ca3 113.2(4) 7_556 3_455
Nd3 Sb2 Ca3 3.55(10) 3_455 3_455
Ca5 Sb2 Ca3 169.2(5) 7_546 3_455
Nd4 Sb2 Ca3 74.22(16) 7_556 3_455
Nd5 Sb2 Ca3 75.02(17) 3_455 3_455
Nd3 Sb2 Ca3 68.94(9) 3_445 3_455
Nd5 Sb2 Ca3 118.15(15) 7_556 3_455
Nd4 Sb2 Ca3 108.46(15) 7_546 3_455
Ca5 Sb2 Ca5 69.1(6) 7_556 3_455
Nd3 Sb2 Ca5 82.7(5) 3_455 3_455
Ca5 Sb2 Ca5 105.9(3) 7_546 3_455
Nd4 Sb2 Ca5 115.6(2) 7_556 3_455
Nd5 Sb2 Ca5 8.2(5) 3_455 3_455
Nd3 Sb2 Ca5 117.4(4) 3_445 3_455
Nd5 Sb2 Ca5 68.2(5) 7_556 3_455
Nd4 Sb2 Ca5 168.5(5) 7_546 3_455
Ca3 Sb2 Ca5 82.9(5) 3_455 3_455
Ca5 Sb2 Nd5 113.6(5) 7_556 3_445
Nd3 Sb2 Nd5 111.45(3) 3_455 3_445
Ca5 Sb2 Nd5 70.2(3) 7_546 3_445
Nd4 Sb2 Nd5 176.38(11) 7_556 3_445
Nd5 Sb2 Nd5 68.58(2) 3_455 3_445
Nd3 Sb2 Nd5 70.42(7) 3_445 3_445
Nd5 Sb2 Nd5 108.60(3) 7_556 3_445
Nd4 Sb2 Nd5 105.97(11) 7_546 3_445
Ca3 Sb2 Nd5 108.37(15) 3_455 3_445
Ca5 Sb2 Nd5 67.55(18) 3_455 3_445
Ca5 Sb2 Ca4 69.2(5) 7_556 7_556
Nd3 Sb2 Ca4 72.2(2) 3_455 7_556
Ca5 Sb2 Ca4 105.2(4) 7_546 7_556
Nd4 Sb2 Ca4 3.40(15) 7_556 7_556
Nd5 Sb2 Ca4 118.15(19) 3_455 7_556
Nd3 Sb2 Ca4 106.2(2) 3_445 7_556
Nd5 Sb2 Ca4 73.9(3) 7_556 7_556
Nd4 Sb2 Ca4 67.28(14) 7_546 7_556
Ca3 Sb2 Ca4 75.1(3) 3_455 7_556
Ca5 Sb2 Ca4 119.0(3) 3_455 7_556
Nd5 Sb2 Ca4 173.24(18) 3_445 7_556
Ca2 O1 Ca1 108.3(3) . 3_455
Ca2 O1 Ca1 108.3(3) . 3_445
Ca1 O1 Ca1 123.5(5) 3_455 3_445
Ca2 O1 Nd1 115.68(17) . 3_455
Ca1 O1 Nd1 7.5(2) 3_455 3_455
Ca1 O1 Nd1 119.5(3) 3_445 3_455
Ca2 O1 Nd1 115.68(17) . 3_445
Ca1 O1 Nd1 119.5(3) 3_455 3_445
Ca1 O1 Nd1 7.5(2) 3_445 3_445
Nd1 O1 Nd1 114.8(2) 3_455 3_445
Ca2 O1 Nd2 11.2(2) . .
Ca1 O1 Nd2 112.1(2) 3_455 .
Ca1 O1 Nd2 112.1(2) 3_445 .
Nd1 O1 Nd2 119.17(13) 3_455 .
Nd1 O1 Nd2 119.17(13) 3_445 .
Ca2 O1 Nd1 114.1(3) . 5_655
Ca1 O1 Nd1 101.3(3) 3_455 5_655
Ca1 O1 Nd1 101.3(3) 3_445 5_655
Nd1 O1 Nd1 96.66(16) 3_455 5_655
Nd1 O1 Nd1 96.66(16) 3_445 5_655
Nd2 O1 Nd1 102.9(2) . 5_655
Ca2 O1 Ca1 119.8(4) . 5_655
Ca1 O1 Ca1 98.7(3) 3_455 5_655
Ca1 O1 Ca1 98.7(3) 3_445 5_655
Nd1 O1 Ca1 93.60(18) 3_455 5_655
Nd1 O1 Ca1 93.60(18) 3_445 5_655
Nd2 O1 Ca1 108.6(3) . 5_655
Nd1 O1 Ca1 5.7(2) 5_655 5_655
Ca2 O2 Ca2 126.9(5) 3_545 3
Ca2 O2 Nd2 11.3(2) 3_545 3_545
Ca2 O2 Nd2 122.0(3) 3 3_545
Ca2 O2 Nd2 122.0(3) 3_545 3
Ca2 O2 Nd2 11.3(2) 3 3
Nd2 O2 Nd2 115.3(2) 3_545 3
Ca2 O2 Nd4 107.6(3) 3_545 5_656
Ca2 O2 Nd4 107.6(3) 3 5_656
Nd2 O2 Nd4 118.35(13) 3_545 5_656
Nd2 O2 Nd4 118.35(13) 3 5_656
Ca2 O2 Ca4 104.2(4) 3_545 5_656
Ca2 O2 Ca4 104.2(4) 3 5_656
Nd2 O2 Ca4 115.4(2) 3_545 5_656
Nd2 O2 Ca4 115.4(2) 3 5_656
Nd4 O2 Ca4 9.4(4) 5_656 5_656
Ca2 O2 Nd3 104.4(3) 3_545 .
Ca2 O2 Nd3 104.4(3) 3 .
Nd2 O2 Nd3 97.46(15) 3_545 .
Nd2 O2 Nd3 97.46(15) 3 .
Nd4 O2 Nd3 103.4(2) 5_656 .
Ca4 O2 Nd3 112.8(5) 5_656 .
Ca2 O2 Ca3 101.6(3) 3_545 .
Ca2 O2 Ca3 101.6(3) 3 .
Nd2 O2 Ca3 93.71(19) 3_545 .
Nd2 O2 Ca3 93.71(19) 3 .
Nd4 O2 Ca3 110.5(3) 5_656 .
Ca4 O2 Ca3 119.9(6) 5_656 .
Nd3 O2 Ca3 7.1(2) . .
Ca3 O3 Ca3 125.3(6) 7_546 7_556
Ca3 O3 Ca1 109.4(3) 7_546 5_656
Ca3 O3 Ca1 109.4(3) 7_556 5_656
Ca3 O3 Nd3 8.4(2) 7_546 7_546
Ca3 O3 Nd3 119.8(4) 7_556 7_546
Ca1 O3 Nd3 117.77(16) 5_656 7_546
Ca3 O3 Nd3 119.8(4) 7_546 7_556
Ca3 O3 Nd3 8.4(2) 7_556 7_556
Ca1 O3 Nd3 117.77(16) 5_656 7_556
Nd3 O3 Nd3 113.7(2) 7_546 7_556
Ca3 O3 Nd1 111.8(3) 7_546 5_656
Ca3 O3 Nd1 111.8(3) 7_556 5_656
Ca1 O3 Nd1 7.5(2) 5_656 5_656
Nd3 O3 Nd1 119.96(13) 7_546 5_656
Nd3 O3 Nd1 119.96(13) 7_556 5_656
Ca3 O3 Nd2 100.6(3) 7_546 5_556
Ca3 O3 Nd2 100.6(3) 7_556 5_556
Ca1 O3 Nd2 110.2(3) 5_656 5_556
Nd3 O3 Nd2 96.21(16) 7_546 5_556
Nd3 O3 Nd2 96.21(16) 7_556 5_556
Nd1 O3 Nd2 102.7(2) 5_656 5_556
Ca3 O3 Ca2 97.1(3) 7_546 5_556
Ca3 O3 Ca2 97.1(3) 7_556 5_556
Ca1 O3 Ca2 118.2(4) 5_656 5_556
Nd3 O3 Ca2 91.89(19) 7_546 5_556
Nd3 O3 Ca2 91.89(19) 7_556 5_556
Nd1 O3 Ca2 110.6(3) 5_656 5_556
Nd2 O3 Ca2 7.95(18) 5_556 5_556
Ca4 O4 Ca4 129.8(8) 7_546 7_556
Ca4 O4 Ca3 106.9(5) 7_546 .
Ca4 O4 Ca3 106.9(5) 7_556 .
Ca4 O4 Nd3 109.6(5) 7_546 .
Ca4 O4 Nd3 109.6(5) 7_556 .
Ca3 O4 Nd3 8.9(2) . .
Ca4 O4 Nd4 9.1(5) 7_546 7_546
Ca4 O4 Nd4 123.0(5) 7_556 7_546
Ca3 O4 Nd4 116.0(2) . 7_546
Nd3 O4 Nd4 118.70(17) . 7_546
Ca4 O4 Nd4 123.0(5) 7_546 7_556
Ca4 O4 Nd4 9.1(5) 7_556 7_556
Ca3 O4 Nd4 116.0(2) . 7_556
Nd3 O4 Nd4 118.70(17) . 7_556
Nd4 O4 Nd4 115.6(3) 7_546 7_556
Ca4 O4 Nd5 99.0(5) 7_546 .
Ca4 O4 Nd5 99.0(5) 7_556 .
Ca3 O4 Nd5 115.0(4) . .
Nd3 O4 Nd5 106.1(3) . .
Nd4 O4 Nd5 95.1(2) 7_546 .
Nd4 O4 Nd5 95.1(2) 7_556 .
Ca5 O5 Nd5 110.2(4) . 7_546
Ca5 O5 Nd5 110.2(4) . 7_556
Nd5 O5 Nd5 116.5(2) 7_546 7_556
Ca5 O5 Nd4 103.7(9) . .
Nd5 O5 Nd4 107.66(14) 7_546 .
Nd5 O5 Nd4 107.66(14) 7_556 .
Ca5 O5 Nd5 12.0(9) . .
Nd5 O5 Nd5 104.82(15) 7_546 .
Nd5 O5 Nd5 104.82(15) 7_556 .
Nd4 O5 Nd5 115.7(2) . .
Ca5 O5 Ca4 112.5(10) . .
Nd5 O5 Ca4 103.5(2) 7_546 .
Nd5 O5 Ca4 103.5(2) 7_556 .
Nd4 O5 Ca4 8.8(4) . .
Nd5 O5 Ca4 124.5(4) . .
Ca5 O5 Ca5 104.4(5) . 7_546
Nd5 O5 Ca5 11.7(7) 7_546 7_546
Nd5 O5 Ca5 111.0(5) 7_556 7_546
Nd4 O5 Ca5 119.3(7) . 7_546
Nd5 O5 Ca5 97.3(6) . 7_546
Ca4 O5 Ca5 115.2(8) . 7_546
Ca5 O5 Ca5 104.4(5) . 7_556
Nd5 O5 Ca5 111.0(5) 7_546 7_556
Nd5 O5 Ca5 11.7(7) 7_556 7_556
Nd4 O5 Ca5 119.3(7) . 7_556
Nd5 O5 Ca5 97.3(6) . 7_556
Ca4 O5 Ca5 115.2(8) . 7_556
Ca5 O5 Ca5 103.8(11) 7_546 7_556

loop_
_geom_bond_atom_site_label_1
_geom_bond_atom_site_label_2
_geom_bond_distance
_geom_bond_site_symmetry_2
Ca1 O1 2.207(5) 3_545
Ca1 O1 2.207(5) 3
Ca1 O3 2.245(11) 5_656
Ca1 O1 2.643(11) 5_655
Ca1 Sb1 3.537(7) 1_655
Ca1 Sb1 3.537(7) 1_645
Ca1 Ca2 3.576(10) 3_545
Ca1 Ca2 3.576(10) 3
Ca1 Nd1 3.617(8) 7_645
Ca1 Nd1 3.617(8) 7_655
Ca1 Ca3 3.620(12) 3
Ca1 Ca3 3.620(12) 3_545
Nd1 O1 2.308(3) 3_545
Nd1 O1 2.308(3) 3
Nd1 O3 2.327(6) 5_656
Nd1 O1 2.465(6) 5_655
Nd1 Sb1 3.3010(9) 1_655
Nd1 Sb1 3.3010(9) 1_645
Nd1 Nd1 3.567(2) 7_645
Nd1 Nd1 3.567(2) 7_655
Nd1 Ca1 3.617(8) 7_645
Nd1 Ca1 3.617(8) 7_655
Nd1 Ca3 3.740(9) 3
Nd1 Ca3 3.740(9) 3_545
Ca2 O2 2.174(4) 3_455
Ca2 O2 2.174(4) 3_445
Ca2 O1 2.205(9) .
Ca2 O3 2.773(10) 5_556
Ca2 Ca1 3.576(10) 3_455
Ca2 Ca1 3.576(10) 3_445
Ca2 Ca4 3.578(17) 7_556
Ca2 Ca4 3.578(17) 7_546
Ca2 Sb1 3.630(8) 1_545
Ca2 Sb1 3.630(8) .
Ca2 Nd4 3.641(8) 7_556
Ca2 Nd4 3.641(8) 7_546
Nd2 O2 2.301(3) 3_455
Nd2 O2 2.301(3) 3_445
Nd2 O1 2.324(5) .
Nd2 O3 2.496(6) 5_556
Nd2 Sb1 3.2830(10) 1_545
Nd2 Sb1 3.2830(10) .
Nd2 Nd3 3.5889(11) 3_455
Nd2 Nd3 3.5889(11) 3_445
Nd2 Ca3 3.609(9) 3_445
Nd2 Ca3 3.609(9) 3_455
Nd2 Nd1 3.7456(15) 5_655
Nd2 Ca1 3.760(8) 3_455
Ca3 O3 2.189(6) 7_546
Ca3 O3 2.189(6) 7_556
Ca3 O4 2.241(12) .
Ca3 O2 2.635(12) .
Ca3 Sb2 3.499(9) 8
Ca3 Sb2 3.499(9) 3_545
Ca3 Ca4 3.526(17) 7_546
Ca3 Ca4 3.526(17) 7_556
Ca3 Nd2 3.609(9) 3
Ca3 Nd2 3.609(9) 3_545
Ca3 Ca1 3.620(12) 3_445
Ca3 Ca1 3.620(12) 3_455
Nd3 O4 2.295(6) .
Nd3 O3 2.323(3) 7_546
Nd3 O3 2.323(3) 7_556
Nd3 O2 2.471(6) .
Nd3 Sb2 3.210(3) 8
Nd3 Sb2 3.210(3) 3_545
Nd3 Sb2 3.398(3) 3
Nd3 Sb2 3.398(3) 8_545
Nd3 Nd2 3.5889(11) 3
Nd3 Nd2 3.5889(11) 3_545
Nd3 Ca4 3.630(15) 7_546
Nd3 Ca4 3.630(15) 7_556
Ca4 O4 2.147(7) 7_546
Ca4 O4 2.147(7) 7_556
Ca4 O2 2.358(17) 5_656
Ca4 O5 2.430(18) .
Ca4 Ca3 3.526(17) 7_546
Ca4 Ca3 3.526(17) 7_556
Ca4 Ca2 3.578(17) 7_556
Ca4 Ca2 3.578(17) 7_546
Ca4 Sb2 3.596(15) 7_556
Ca4 Sb2 3.596(15) 4_546
Ca4 Nd3 3.630(15) 7_546
Ca4 Nd3 3.630(15) 7_556
Nd4 O5 2.297(5) .
Nd4 O4 2.298(3) 7_546
Nd4 O4 2.298(3) 7_556
Nd4 O2 2.335(5) 5_656
Nd4 Sb2 3.269(3) 7_556
Nd4 Sb2 3.269(3) 4_546
Nd4 Sb2 3.454(3) 4_556
Nd4 Sb2 3.454(3) 7_546
Nd4 Ca5 3.48(3) .
Nd4 Ca2 3.641(8) 7_556
Nd4 Ca2 3.641(8) 7_546
Nd4 Nd5 3.6999(12) 7_546
Ca5 Nd5 0.52(3) .
Ca5 O5 2.13(2) .
Ca5 O5 2.471(18) 7_546
Ca5 O5 2.471(18) 7_556
Ca5 Sb2 3.04(3) 7_556
Ca5 Sb2 3.04(3) 4_546
Ca5 Sb2 3.24(3) 4_556
Ca5 Sb2 3.24(3) 7_546
Ca5 Sb2 3.52(2) 8
Ca5 Sb2 3.52(2) 3_545
Ca5 Nd5 3.624(17) 7_546
Nd5 O5 2.286(3) 7_546
Nd5 O5 2.286(3) 7_556
Nd5 O5 2.357(5) .
Nd5 O4 2.702(8) .
Nd5 Sb2 3.358(2) 8
Nd5 Sb2 3.358(2) 3_545
Nd5 Sb2 3.448(3) 7_556
Nd5 Sb2 3.448(3) 4_546
Nd5 Sb2 3.539(3) 3
Nd5 Sb2 3.539(3) 8_545
Nd5 Sb2 3.624(3) 4_556
Sb1 Nd2 3.2830(10) 5
Sb1 Nd2 3.2830(10) 1_565
Sb1 Nd2 3.2830(10) 5_565
Sb1 Nd1 3.3010(9) 5_665
Sb1 Nd1 3.3010(9) 1_455
Sb1 Nd1 3.3010(9) 5_655
Sb1 Nd1 3.3010(9) 1_465
Sb1 Ca1 3.537(7) 1_455
Sb1 Ca1 3.537(7) 5_665
Sb1 Ca1 3.537(7) 5_655
Sb1 Ca1 3.537(7) 1_465
Sb2 Ca5 3.04(3) 7_556
Sb2 Nd3 3.210(3) 3_455
Sb2 Ca5 3.24(3) 7_546
Sb2 Nd4 3.269(2) 7_556
Sb2 Nd5 3.358(2) 3_455
Sb2 Nd3 3.398(3) 3_445
Sb2 Nd5 3.448(3) 7_556
Sb2 Nd4 3.454(3) 7_546
Sb2 Ca3 3.499(9) 3_455
Sb2 Ca5 3.52(2) 3_455
Sb2 Nd5 3.539(3) 3_445
Sb2 Ca4 3.596(15) 7_556
O1 Ca1 2.207(5) 3_455
O1 Ca1 2.207(5) 3_445
O1 Nd1 2.308(3) 3_455
O1 Nd1 2.308(3) 3_445
O1 Nd1 2.465(6) 5_655
O1 Ca1 2.643(11) 5_655
O2 Ca2 2.174(4) 3_545
O2 Ca2 2.174(4) 3
O2 Nd2 2.301(3) 3_545
O2 Nd2 2.301(3) 3
O2 Nd4 2.335(5) 5_656
O2 Ca4 2.358(17) 5_656
O3 Ca3 2.189(6) 7_546
O3 Ca3 2.189(6) 7_556
O3 Ca1 2.245(11) 5_656
O3 Nd3 2.323(3) 7_546
O3 Nd3 2.323(3) 7_556
O3 Nd1 2.327(6) 5_656
O3 Nd2 2.496(6) 5_556
O3 Ca2 2.773(10) 5_556
O4 Ca4 2.147(7) 7_546
O4 Ca4 2.147(7) 7_556
O4 Nd4 2.298(3) 7_546
O4 Nd4 2.298(3) 7_556
O5 Nd5 2.286(3) 7_546
O5 Nd5 2.286(3) 7_556
O5 Ca5 2.471(18) 7_546
O5 Ca5 2.471(18) 7_556
